data_4116381
loop_
_publ_author_name
'Thomas Drews'
'Wolfram Koch'
'Konrad Seppelt'

_publ_contact_author
;
     Prof. Dr. Konrad Seppelt
     Institut f\"ur Anorganische und Analytische Chemie
     Freie Universit\"at Berlin
     Fabeckstr. 34-36
     14195 Berlin
     Bundesrepublik Deutschland
;
_publ_contact_author_email seppelt@chemie.fu-berlin.de
_publ_contact_author_fax '049 30 8382424'
_publ_contact_author_phone '049 30 8384289'
_publ_section_title
;
 The Cl2O2+ Cation: Preparation and Structural Investigation of
 Cl2O2+SbF6- and Cl2O2+Sb2F11-
;
_journal_name_full 'Journal of the American Chemical Society'
_journal_page_first 4379
_journal_page_last 4384
_journal_paper_doi 10.1021/ja984474y
_journal_volume 121
_journal_year 1999
_chemical_formula_sum 'Cl2 F6 O2 Sb'
_chemical_formula_weight 338.65
_chemical_name_systematic
; 
 \m-Dioxodichloroniumhexafluoroantimonate 
;
_chemical_temperature_decomposition 213
_space_group_IT_number 2
_symmetry_cell_setting triclinic
_symmetry_space_group_name_Hall '-P 1'
_symmetry_space_group_name_H-M 'P -1'
_atom_sites_solution_hydrogens geom
_atom_sites_solution_primary direct
_atom_sites_solution_secondary difmap
_audit_creation_method SHELXL-97
_cell_angle_alpha 75.73(5)
_cell_angle_beta 80.48(4)
_cell_angle_gamma 81.94(3)
_cell_formula_units_Z 2
_cell_length_a 5.399(2)
_cell_length_b 6.347(3)
_cell_length_c 11.518(6)
_cell_measurement_reflns_used 25
_cell_measurement_temperature 120
_cell_measurement_theta_max 18
_cell_measurement_theta_min 15
_cell_volume 375.2(3)
_computing_cell_refinement 'Enraf-Nonius CAD4'
_computing_data_collection 'Enraf-Nonius CAD4'
_computing_data_reduction 'Molen Delft Instruments'
_computing_molecular_graphics Schakal
_computing_publication_material SHELXL-97
_computing_structure_refinement 'SHELXL-97 (Sheldrick, 1997)'
_computing_structure_solution 'SHELXS-97 (Sheldrick, 1990)'
_diffrn_ambient_temperature 293(2)
_diffrn_measured_fraction_theta_full 0.896
_diffrn_measured_fraction_theta_max 0.896
_diffrn_measurement_device_type 'Enraf-Nonius CAD4'
_diffrn_measurement_method Omega-scan
_diffrn_radiation_monochromator graphite
_diffrn_radiation_source 'fine-focus sealed tube'
_diffrn_radiation_type MoK\a
_diffrn_radiation_wavelength 0.71069
_diffrn_reflns_av_R_equivalents 0.0466
_diffrn_reflns_av_sigmaI/netI 0.0860
_diffrn_reflns_limit_h_max 6
_diffrn_reflns_limit_h_min -6
_diffrn_reflns_limit_k_max 7
_diffrn_reflns_limit_k_min 0
_diffrn_reflns_limit_l_max 13
_diffrn_reflns_limit_l_min -13
_diffrn_reflns_number 1302
_diffrn_reflns_theta_full 24.96
_diffrn_reflns_theta_max 24.96
_diffrn_reflns_theta_min 3.33
_diffrn_standards_decay_% 2
_diffrn_standards_interval_time '14400 sec'
_diffrn_standards_number 3
_exptl_absorpt_coefficient_mu 4.451
_exptl_absorpt_correction_T_max 0.95
_exptl_absorpt_correction_T_min 0.83
_exptl_absorpt_correction_type psi-scan
_exptl_crystal_colour black-violet
_exptl_crystal_density_diffrn 2.998
_exptl_crystal_description needles
_exptl_crystal_F_000 310
_exptl_crystal_size_max 0.3
_exptl_crystal_size_mid 0.1
_exptl_crystal_size_min 0.05
_refine_diff_density_max 0.902
_refine_diff_density_min -1.063
_refine_diff_density_rms 0.236
_refine_ls_extinction_coef 0.0003(10)
_refine_ls_extinction_expression Fc^*^=kFc[1+0.001xFc^2^\l^3^/sin(2\q)]^-1/4^
_refine_ls_extinction_method SHELXL
_refine_ls_goodness_of_fit_ref 1.053
_refine_ls_hydrogen_treatment mixed
_refine_ls_matrix_type full
_refine_ls_number_parameters 104
_refine_ls_number_reflns 1184
_refine_ls_number_restraints 0
_refine_ls_restrained_S_all 1.053
_refine_ls_R_factor_all 0.0841
_refine_ls_R_factor_gt 0.0507
_refine_ls_shift/su_max 0.000
_refine_ls_shift/su_mean 0.000
_refine_ls_structure_factor_coef Fsqd
_refine_ls_weighting_details 'calc w=1/[\s^2^(Fo^2^)+(0.0279P)^2^+2.1866P] where P=(Fo^2^+2Fc^2^)/3'
_refine_ls_weighting_scheme calc
_refine_ls_wR_factor_gt 0.0837
_refine_ls_wR_factor_ref 0.0936
_reflns_number_gt 857
_reflns_number_total 1184
_reflns_threshold_expression >2sigma(I)
_cod_data_source_file ja984474y_1.cif
_cod_data_source_block cl2o2sbf6
_cod_database_code 4116381

loop_
_symmetry_equiv_pos_as_xyz
'x, y, z'
'-x, -y, -z'

loop_
_atom_site_label
_atom_site_type_symbol
_atom_site_fract_x
_atom_site_fract_y
_atom_site_fract_z
_atom_site_U_iso_or_equiv
_atom_site_adp_type
_atom_site_occupancy
_atom_site_symmetry_multiplicity
_atom_site_calc_flag
_atom_site_refinement_flags
Sb1 Sb 0.0000 0.0000 0.0000 0.0149(4) Uani 1 2 d S
F11 F 0.2983(13) 0.1075(13) -0.0818(7) 0.0262(19) Uani 1 1 d .
F12 F 0.1685(13) -0.2791(12) 0.0398(8) 0.0334(19) Uani 1 1 d .
F13 F 0.0641(14) 0.0569(14) 0.1441(7) 0.036(2) Uani 1 1 d .
Sb2 Sb 1.0000 0.5000 -0.5000 0.0146(4) Uani 1 2 d S
F21 F 0.7314(13) 0.3287(13) -0.4535(7) 0.028(2) Uani 1 1 d .
F22 F 1.0836(13) 0.4126(12) -0.3415(7) 0.0270(18) Uani 1 1 d .
F23 F 1.2077(13) 0.2598(11) -0.5402(7) 0.0244(17) Uani 1 1 d .
O1 O 0.2982(18) 0.9002(18) -0.3552(9) 0.034(2) Uani 1 1 d .
O2 O 0.4373(17) 0.9990(14) -0.3250(8) 0.029(2) Uani 1 1 d .
Cl1 Cl 0.6236(6) 0.7027(5) -0.1779(3) 0.0223(7) Uani 1 1 d .
Cl2 Cl 0.3994(6) 0.5431(5) -0.2273(3) 0.0247(7) Uani 1 1 d .

loop_
_atom_site_aniso_label
_atom_site_aniso_U_11
_atom_site_aniso_U_22
_atom_site_aniso_U_33
_atom_site_aniso_U_23
_atom_site_aniso_U_13
_atom_site_aniso_U_12
Sb1 0.0157(8) 0.0156(9) 0.0131(9) -0.0035(7) -0.0013(6) -0.0015(6)
F11 0.016(4) 0.029(5) 0.032(5) -0.004(4) -0.001(3) -0.006(3)
F12 0.031(4) 0.026(5) 0.038(5) -0.005(4) 0.001(4) 0.005(3)
F13 0.043(5) 0.052(6) 0.020(4) -0.015(4) -0.004(4) -0.017(4)
Sb2 0.0137(8) 0.0147(9) 0.0155(9) -0.0031(7) -0.0020(6) -0.0022(6)
F21 0.021(4) 0.033(5) 0.035(5) -0.013(4) -0.002(4) -0.014(3)
F22 0.029(4) 0.029(5) 0.025(4) -0.012(4) -0.004(3) 0.002(3)
F23 0.032(4) 0.016(4) 0.026(4) -0.011(3) -0.004(3) 0.008(3)
O1 0.033(6) 0.044(7) 0.029(6) -0.016(5) -0.017(5) 0.005(5)
O2 0.038(6) 0.014(5) 0.025(5) 0.004(4) 0.006(5) -0.002(4)
Cl1 0.0186(16) 0.0266(19) 0.0237(18) -0.0087(15) -0.0057(13) -0.0003(13)
Cl2 0.0270(16) 0.0191(17) 0.0284(19) -0.0058(14) -0.0010(14) -0.0071(13)

loop_
_atom_type_symbol
_atom_type_description
_atom_type_scat_dispersion_real
_atom_type_scat_dispersion_imag
_atom_type_scat_source
Sb Sb -0.5866 1.5461 'International Tables Vol C Tables 4.2.6.8 and 6.1.1.4'
Cl Cl 0.1484 0.1585 'International Tables Vol C Tables 4.2.6.8 and 6.1.1.4'
F F 0.0171 0.0103 'International Tables Vol C Tables 4.2.6.8 and 6.1.1.4'
O O 0.0106 0.0060 'International Tables Vol C Tables 4.2.6.8 and 6.1.1.4'

loop_
_geom_angle_atom_site_label_1
_geom_angle_atom_site_label_2
_geom_angle_atom_site_label_3
_geom_angle
_geom_angle_site_symmetry_1
_geom_angle_site_symmetry_3
F11 Sb1 F11 180.0 . 2
F11 Sb1 F12 90.3(3) . .
F11 Sb1 F12 89.7(3) 2 .
F11 Sb1 F12 89.7(3) . 2
F11 Sb1 F12 90.3(3) 2 2
F12 Sb1 F12 180.0 . 2
F11 Sb1 F13 89.0(3) . 2
F11 Sb1 F13 91.0(3) 2 2
F12 Sb1 F13 89.8(4) . 2
F12 Sb1 F13 90.2(4) 2 2
F11 Sb1 F13 91.0(3) . .
F11 Sb1 F13 89.0(3) 2 .
F12 Sb1 F13 90.2(4) . .
F12 Sb1 F13 89.8(4) 2 .
F13 Sb1 F13 179.999(1) 2 .
Sb1 F11 Cl2 131.0(3) . .
Sb1 F11 O2 112.4(4) . 1_545
Cl2 F11 O2 81.1(3) . 1_545
Sb1 F12 Cl1 162.4(4) . 2_655
Sb1 F13 Cl1 129.9(4) . 2_665
Sb1 F13 O1 127.3(4) . 2_565
Cl1 F13 O1 96.2(3) 2_665 2_565
F21 Sb2 F21 180.000(1) . 2_764
F21 Sb2 F23 90.9(3) . 2_764
F21 Sb2 F23 89.1(3) 2_764 2_764
F21 Sb2 F23 89.1(3) . .
F21 Sb2 F23 90.9(3) 2_764 .
F23 Sb2 F23 179.999(1) 2_764 .
F21 Sb2 F22 89.9(3) . .
F21 Sb2 F22 90.1(3) 2_764 .
F23 Sb2 F22 90.0(3) 2_764 .
F23 Sb2 F22 90.0(3) . .
F21 Sb2 F22 90.1(3) . 2_764
F21 Sb2 F22 89.9(3) 2_764 2_764
F23 Sb2 F22 90.0(3) 2_764 2_764
F23 Sb2 F22 90.0(3) . 2_764
F22 Sb2 F22 180.0(5) . 2_764
Sb2 F21 O2 160.2(4) . 1_545
Sb2 F21 O1 109.8(4) . 2_664
O2 F21 O1 79.1(3) 1_545 2_664
Sb2 F22 Cl2 133.6(4) . 1_655
Sb2 F22 O2 107.8(3) . 1_645
Cl2 F22 O2 85.8(3) 1_655 1_645
Sb2 F23 O1 117.6(4) . 1_645
Sb2 F23 O2 160.6(4) . 2_764
O1 F23 O2 81.2(3) 1_645 2_764
Sb2 F23 O1 146.4(4) . 2_764
O1 F23 O1 82.0(4) 1_645 2_764
O2 F23 O1 23.8(2) 2_764 2_764
Sb2 F23 O2 109.6(3) . 1_645
O1 F23 O2 23.5(2) 1_645 1_645
O2 F23 O2 85.9(3) 2_764 1_645
O1 F23 O2 77.1(3) 2_764 1_645
O2 O1 Cl2 98.8(7) . .
O2 O1 F23 88.4(7) . 1_465
Cl2 O1 F23 167.7(4) . 1_465
O2 O1 Cl1 57.2(6) . .
Cl2 O1 Cl1 41.60(19) . .
F23 O1 Cl1 144.4(4) 1_465 .
O2 O1 F23 76.4(6) . 2_764
Cl2 O1 F23 74.3(3) . 2_764
F23 O1 F23 98.0(4) 1_465 2_764
Cl1 O1 F23 67.2(3) . 2_764
O2 O1 F13 90.1(7) . 2_565
Cl2 O1 F13 81.6(3) . 2_565
F23 O1 F13 108.4(4) 1_465 2_565
Cl1 O1 F13 82.9(3) . 2_565
F23 O1 F13 150.0(4) 2_764 2_565
O2 O1 F21 140.7(8) . 2_664
Cl2 O1 F21 87.1(4) . 2_664
F23 O1 F21 81.1(3) 1_465 2_664
Cl1 O1 F21 118.6(4) . 2_664
F23 O1 F21 67.9(3) 2_764 2_664
F13 O1 F21 129.1(4) 2_565 2_664
O2 O1 O2 96.7(7) . 2_674
Cl2 O1 O2 118.2(3) . 2_674
F23 O1 O2 50.6(2) 1_465 2_674
Cl1 O1 O2 118.9(3) . 2_674
F23 O1 O2 52.4(3) 2_764 2_674
F13 O1 O2 157.4(4) 2_565 2_674
F21 O1 O2 48.3(3) 2_664 2_674
O2 O1 O1 78.2(7) . 2_674
Cl2 O1 O1 121.0(5) . 2_674
F23 O1 O1 50.6(3) 1_465 2_674
Cl1 O1 O1 107.6(4) . 2_674
F23 O1 O1 47.5(3) 2_764 2_674
F13 O1 O1 155.6(5) 2_565 2_674
F21 O1 O1 65.9(3) 2_664 2_674
O2 O1 O1 18.49(19) 2_674 2_674
O2 O1 Cl1 128.6(7) . 1_455
Cl2 O1 Cl1 74.6(3) . 1_455
F23 O1 Cl1 108.6(3) 1_465 1_455
Cl1 O1 Cl1 101.1(3) . 1_455
F23 O1 Cl1 142.7(4) 2_764 1_455
F13 O1 Cl1 38.7(2) 2_565 1_455
F21 O1 Cl1 90.5(3) 2_664 1_455
O2 O1 Cl1 131.9(3) 2_674 1_455
O1 O1 Cl1 149.1(4) 2_674 1_455
O1 O2 Cl1 98.5(7) . .
O1 O2 F21 132.1(8) . 1_565
Cl1 O2 F21 118.5(4) . 1_565
O1 O2 Cl2 57.0(6) . .
Cl1 O2 Cl2 41.53(17) . .
F21 O2 Cl2 148.5(4) 1_565 .
O1 O2 F23 79.8(7) . 2_764
Cl1 O2 F23 73.6(3) . 2_764
F21 O2 F23 82.6(3) 1_565 2_764
Cl2 O2 F23 68.9(3) . 2_764
O1 O2 F23 68.2(7) . 1_465
Cl1 O2 F23 163.6(4) . 1_465
F21 O2 F23 69.2(3) 1_565 1_465
Cl2 O2 F23 124.3(4) . 1_465
F23 O2 F23 94.1(3) 2_764 1_465
O1 O2 F11 117.6(7) . 1_565
Cl1 O2 F11 72.1(3) . 1_565
F21 O2 F11 102.8(4) 1_565 1_565
Cl2 O2 F11 93.0(3) . 1_565
F23 O2 F11 143.3(4) 2_764 1_565
F23 O2 F11 121.9(3) 1_465 1_565
O1 O2 F22 95.1(7) . 1_465
Cl1 O2 F22 141.2(4) . 1_465
F21 O2 F22 75.2(3) 1_565 1_465
Cl2 O2 F22 136.2(4) . 1_465
F23 O2 F22 144.9(4) 2_764 1_465
F23 O2 F22 52.7(2) 1_465 1_465
F11 O2 F22 69.4(3) 1_565 1_465
O1 O2 O1 83.3(7) . 2_674
Cl1 O2 O1 120.7(3) . 2_674
F21 O2 O1 52.6(3) 1_565 2_674
Cl2 O2 O1 110.7(3) . 2_674
F23 O2 O1 48.3(3) 2_764 2_674
F23 O2 O1 50.5(2) 1_465 2_674
F11 O2 O1 155.1(4) 1_565 2_674
F22 O2 O1 96.7(3) 1_465 2_674
O1 O2 Cl2 137.1(7) . 1_565
Cl1 O2 Cl2 110.0(3) . 1_565
F21 O2 Cl2 58.4(2) 1_565 1_565
Cl2 O2 Cl2 141.5(3) . 1_565
F23 O2 Cl2 138.1(3) 2_764 1_565
F23 O2 Cl2 86.3(2) 1_465 1_565
F11 O2 Cl2 48.7(2) 1_565 1_565
F22 O2 Cl2 43.15(19) 1_465 1_565
O1 O2 Cl2 107.0(3) 2_674 1_565
O1 O2 O2 66.1(7) . 2_674
Cl1 O2 O2 121.0(4) . 2_674
F21 O2 O2 69.0(3) 1_565 2_674
Cl2 O2 O2 99.4(4) . 2_674
F23 O2 O2 48.3(2) 2_764 2_674
F23 O2 O2 45.9(2) 1_465 2_674
F11 O2 O2 166.6(4) 1_565 2_674
F22 O2 O2 97.7(3) 1_465 2_674
O1 O2 O2 17.23(19) 2_674 2_674
Cl2 O2 O2 119.2(3) 1_565 2_674
Cl2 Cl1 O2 81.4(3) . .
Cl2 Cl1 F13 171.8(3) . 2_665
O2 Cl1 F13 92.3(3) . 2_665
Cl2 Cl1 O1 57.2(2) . .
O2 Cl1 O1 24.3(3) . .
F13 Cl1 O1 116.5(3) 2_665 .
Cl2 Cl1 F12 86.8(2) . 2_655
O2 Cl1 F12 166.0(3) . 2_655
F13 Cl1 F12 98.6(3) 2_665 2_655
O1 Cl1 F12 143.3(3) . 2_655
Cl2 Cl1 O1 128.4(2) . 1_655
O2 Cl1 O1 85.4(3) . 1_655
F13 Cl1 O1 45.1(2) 2_665 1_655
O1 Cl1 O1 101.1(3) . 1_655
F12 Cl1 O1 96.2(2) 2_655 1_655
Cl2 Cl1 Cl2 121.40(17) . 1_655
O2 Cl1 Cl2 118.7(2) . 1_655
F13 Cl1 Cl2 57.2(2) 2_665 1_655
O1 Cl1 Cl2 128.7(2) . 1_655
F12 Cl1 Cl2 61.84(16) 2_655 1_655
O1 Cl1 Cl2 34.31(16) 1_655 1_655
Cl1 Cl2 O1 81.2(3) . .
Cl1 Cl2 F22 165.3(3) . 1_455
O1 Cl2 F22 84.5(3) . 1_455
Cl1 Cl2 O2 57.1(2) . .
O1 Cl2 O2 24.2(3) . .
F22 Cl2 O2 108.6(3) 1_455 .
Cl1 Cl2 F11 119.2(2) . .
O1 Cl2 F11 155.7(3) . .
F22 Cl2 F11 75.5(2) 1_455 .
O2 Cl2 F11 167.6(3) . .
Cl1 Cl2 O2 137.2(2) . 1_545
O1 Cl2 O2 124.3(3) . 1_545
F22 Cl2 O2 51.0(2) 1_455 1_545
O2 Cl2 O2 141.5(3) . 1_545
F11 Cl2 O2 50.2(2) . 1_545
Cl1 Cl2 Cl1 121.40(17) . 1_455
O1 Cl2 Cl1 71.1(2) . 1_455
F22 Cl2 Cl1 56.19(16) 1_455 1_455
O2 Cl2 Cl1 86.7(2) . 1_455
F11 Cl2 Cl1 86.21(16) . 1_455
O2 Cl2 Cl1 100.47(17) 1_545 1_455

loop_
_geom_bond_atom_site_label_1
_geom_bond_atom_site_label_2
_geom_bond_distance
_geom_bond_site_symmetry_2
Sb1 F11 1.853(7) .
Sb1 F11 1.853(7) 2
Sb1 F12 1.861(7) .
Sb1 F12 1.861(7) 2
Sb1 F13 1.878(7) 2
Sb1 F13 1.878(7) .
F11 Cl2 2.930(9) .
F11 O2 2.999(12) 1_545
F12 Cl1 2.942(8) 2_655
F13 Cl1 2.560(8) 2_665
F13 O1 2.901(12) 2_565
Sb2 F21 1.863(7) .
Sb2 F21 1.863(7) 2_764
Sb2 F23 1.869(6) 2_764
Sb2 F23 1.869(6) .
Sb2 F22 1.884(7) .
Sb2 F22 1.884(7) 2_764
F21 O2 2.778(12) 1_545
F21 O1 2.958(13) 2_664
F22 Cl2 2.645(8) 1_655
F22 O2 3.007(11) 1_645
F23 O1 2.761(13) 1_645
F23 O2 2.858(11) 2_764
F23 O1 2.895(12) 2_764
F23 O2 2.973(12) 1_645
O1 O2 1.185(12) .
O1 Cl2 2.425(11) .
O1 F23 2.761(13) 1_465
O1 Cl1 2.852(11) .
O1 F23 2.895(12) 2_764
O1 F13 2.901(12) 2_565
O1 F21 2.958(13) 2_664
O1 O2 3.656(13) 2_674
O1 O1 3.71(2) 2_674
O1 Cl1 4.070(11) 1_455
O2 Cl1 2.425(9) .
O2 F21 2.778(12) 1_565
O2 Cl2 2.858(9) .
O2 F23 2.858(11) 2_764
O2 F23 2.973(12) 1_465
O2 F11 2.999(12) 1_565
O2 F22 3.007(11) 1_465
O2 O1 3.656(13) 2_674
O2 Cl2 3.857(10) 1_565
O2 O2 3.973(18) 2_674
Cl1 Cl2 1.916(5) .
Cl1 F13 2.560(8) 2_665
Cl1 F12 2.942(8) 2_655
Cl1 O1 4.070(11) 1_655
Cl1 Cl2 4.147(5) 1_655
Cl2 F22 2.645(8) 1_455
Cl2 O2 3.857(10) 1_545
Cl2 Cl1 4.147(5) 1_455
